data_1513681
loop_
_publ_author_name
'Hering, Christian'
'Schulz, Axel'
'Villinger, Alexander'

_publ_section_title
;
 Diatomic PN -- trapped in a cyclo-tetraphosphazene
;
_journal_issue 3
_journal_name_full 'Chemical Science'
_journal_page_first 1064
_journal_paper_doi 10.1039/c3sc52322e
_journal_volume 5
_journal_year 2014
_chemical_formula_moiety 'C31 H40 N4 O7 P4 W2'
_chemical_formula_sum 'C31 H40 N4 O7 P4 W2'
_chemical_formula_weight 1072.25
_chemical_name_systematic
;
 ?
;
_space_group_IT_number 14
_symmetry_cell_setting monoclinic
_symmetry_Int_Tables_number 14
_symmetry_space_group_name_Hall '-P 2ybc'
_symmetry_space_group_name_H-M 'P 1 21/c 1'
_atom_sites_solution_hydrogens geom
_atom_sites_solution_primary direct
_atom_sites_solution_secondary difmap
_audit_creation_method SHELXL-97
_cell_angle_alpha 90.00
_cell_angle_beta 110.519(2)
_cell_angle_gamma 90.00
_cell_formula_units_Z 8
_cell_length_a 20.4707(8)
_cell_length_b 20.2868(7)
_cell_length_c 18.9919(6)
_cell_measurement_reflns_used 9920
_cell_measurement_temperature 173(2)
_cell_measurement_theta_max 56.933
_cell_measurement_theta_min 4.529
_cell_volume 7386.7(5)
_computing_cell_refinement 'Bruker Apex V7.51A'
_computing_data_collection 'Bruker Apex V7.51A'
_computing_data_reduction 'Bruker SAINT'
_computing_molecular_graphics 'ORTEP-3v2.01 (Farrugia, 1997)'
_computing_publication_material SHELXL-97
_computing_structure_refinement 'SHELXL-97 (Sheldrick, 1997)'
_computing_structure_solution 'SHELXS-97 (Sheldrick, 1997)'
_diffrn_ambient_temperature 173(2)
_diffrn_measured_fraction_theta_full 1.000
_diffrn_measured_fraction_theta_max 1.000
_diffrn_measurement_device_type 'Bruker Apex Kappa II-CCD-diffractometer'
_diffrn_measurement_method 'phi and omega scans'
_diffrn_radiation_monochromator graphite
_diffrn_radiation_source 'sealed tube'
_diffrn_radiation_type MoK\a
_diffrn_radiation_wavelength 0.71073
_diffrn_reflns_av_R_equivalents 0.0954
_diffrn_reflns_av_sigmaI/netI 0.1022
_diffrn_reflns_limit_h_max 30
_diffrn_reflns_limit_h_min -30
_diffrn_reflns_limit_k_max 30
_diffrn_reflns_limit_k_min -29
_diffrn_reflns_limit_l_max 28
_diffrn_reflns_limit_l_min -28
_diffrn_reflns_number 132908
_diffrn_reflns_theta_full 32.50
_diffrn_reflns_theta_max 32.50
_diffrn_reflns_theta_min 1.06
_exptl_absorpt_coefficient_mu 6.447
_exptl_absorpt_correction_T_max 0.6983
_exptl_absorpt_correction_T_min 0.4447
_exptl_absorpt_correction_type multi-scan
_exptl_absorpt_process_details '(SADABS; Sheldrick, 2004)'
_exptl_crystal_colour yellow
_exptl_crystal_density_diffrn 1.928
_exptl_crystal_density_method 'not measured'
_exptl_crystal_description block
_exptl_crystal_F_000 4144
_exptl_crystal_size_max 0.15
_exptl_crystal_size_mid 0.10
_exptl_crystal_size_min 0.06
_refine_diff_density_max 2.302
_refine_diff_density_min -1.953
_refine_diff_density_rms 0.229
_refine_ls_extinction_method none
_refine_ls_goodness_of_fit_ref 1.013
_refine_ls_hydrogen_treatment constr
_refine_ls_matrix_type full
_refine_ls_number_parameters 881
_refine_ls_number_reflns 26725
_refine_ls_number_restraints 0
_refine_ls_restrained_S_all 1.013
_refine_ls_R_factor_all 0.1160
_refine_ls_R_factor_gt 0.0475
_refine_ls_shift/su_max 0.024
_refine_ls_shift/su_mean 0.000
_refine_ls_structure_factor_coef Fsqd
_refine_ls_weighting_details 'calc w=1/[\s^2^(Fo^2^)+(0.0264P)^2^+0.0000P] where P=(Fo^2^+2Fc^2^)/3'
_refine_ls_weighting_scheme calc
_refine_ls_wR_factor_gt 0.0798
_refine_ls_wR_factor_ref 0.1003
_reflns_number_gt 15113
_reflns_number_total 26725
_reflns_threshold_expression >2\s(I)
_cod_data_source_file c3sc52322e.txt
_cod_data_source_block is_ch169_[PN(C6H10)]4W2(CO)7
_cod_original_sg_symbol_H-M 'P 21/c'
_cod_database_code 1513681

loop_
_symmetry_equiv_pos_as_xyz
'x, y, z'
'-x, y+1/2, -z+1/2'
'-x, -y, -z'
'x, -y-1/2, z-1/2'

loop_
_atom_site_label
_atom_site_type_symbol
_atom_site_fract_x
_atom_site_fract_y
_atom_site_fract_z
_atom_site_U_iso_or_equiv
_atom_site_adp_type
_atom_site_occupancy
_atom_site_symmetry_multiplicity
_atom_site_calc_flag
_atom_site_refinement_flags
W1 W 0.545712(12) 0.915388(11) 0.256814(11) 0.02370(6) Uani 1 1 d .
W2 W 0.445059(11) 0.796186(10) 0.227686(11) 0.02080(5) Uani 1 1 d .
P1 P 0.42312(8) 0.71024(7) 0.30589(7) 0.0238(3) Uani 1 1 d .
P2 P 0.41899(7) 0.83493(7) 0.33896(7) 0.0213(3) Uani 1 1 d .
P3 P 0.56318(7) 0.86806(7) 0.38118(7) 0.0209(3) Uani 1 1 d .
P4 P 0.55100(8) 0.73999(7) 0.32027(7) 0.0228(3) Uani 1 1 d .
N1 N 0.3970(2) 0.7593(2) 0.3618(2) 0.0225(10) Uani 1 1 d .
N2 N 0.4896(2) 0.8673(2) 0.4058(2) 0.0204(9) Uani 1 1 d .
N3 N 0.5957(2) 0.7900(2) 0.3925(2) 0.0230(10) Uani 1 1 d .
N4 N 0.5047(2) 0.6839(2) 0.3495(2) 0.0242(10) Uani 1 1 d .
O1 O 0.6658(2) 0.8249(2) 0.2423(2) 0.0463(12) Uani 1 1 d .
O2 O 0.6680(2) 1.01356(19) 0.3263(2) 0.0403(11) Uani 1 1 d .
O3 O 0.5161(2) 0.9551(3) 0.0877(2) 0.0598(14) Uani 1 1 d .
O4 O 0.4483(3) 1.0264(2) 0.2850(3) 0.0577(14) Uani 1 1 d .
O5 O 0.5113(2) 0.7539(2) 0.1084(2) 0.0529(13) Uani 1 1 d .
O6 O 0.3013(3) 0.7455(3) 0.1190(3) 0.0709(17) Uani 1 1 d .
O7 O 0.3679(2) 0.9261(2) 0.1527(2) 0.0462(12) Uani 1 1 d .
C1 C 0.3664(3) 0.6406(3) 0.2930(3) 0.0377(16) Uani 1 1 d .
H1A H 0.3223 0.6501 0.2513 0.045 Uiso 1 1 calc R
H1B H 0.3884 0.6022 0.2780 0.045 Uiso 1 1 calc R
C2 C 0.3498(3) 0.6226(3) 0.3621(3) 0.0286(13) Uani 1 1 d .
C3 C 0.3558(3) 0.6639(3) 0.4185(3) 0.0302(13) Uani 1 1 d .
C4 C 0.3762(3) 0.7350(3) 0.4241(3) 0.0340(14) Uani 1 1 d .
H4A H 0.3364 0.7618 0.4260 0.041 Uiso 1 1 calc R
H4B H 0.4155 0.7420 0.4719 0.041 Uiso 1 1 calc R
C5 C 0.3260(3) 0.5523(3) 0.3594(3) 0.0416(16) Uani 1 1 d .
H5A H 0.3650 0.5227 0.3638 0.062 Uiso 1 1 calc R
H5B H 0.2881 0.5442 0.3116 0.062 Uiso 1 1 calc R
H5C H 0.3093 0.5442 0.4011 0.062 Uiso 1 1 calc R
C6 C 0.3403(4) 0.6436(3) 0.4880(3) 0.0464(18) Uani 1 1 d .
H6A H 0.3116 0.6036 0.4771 0.070 Uiso 1 1 calc R
H6B H 0.3151 0.6791 0.5024 0.070 Uiso 1 1 calc R
H6C H 0.3842 0.6349 0.5294 0.070 Uiso 1 1 calc R
C7 C 0.3533(3) 0.8891(3) 0.3496(3) 0.0306(13) Uani 1 1 d .
H7A H 0.3571 0.9327 0.3278 0.037 Uiso 1 1 calc R
H7B H 0.3066 0.8709 0.3210 0.037 Uiso 1 1 calc R
C8 C 0.3595(3) 0.8983(3) 0.4311(3) 0.0332(14) Uani 1 1 d .
C9 C 0.4193(3) 0.8932(3) 0.4879(3) 0.0295(13) Uani 1 1 d .
C10 C 0.4891(3) 0.8801(3) 0.4816(3) 0.0304(13) Uani 1 1 d .
H10A H 0.5196 0.9185 0.5024 0.036 Uiso 1 1 calc R
H10B H 0.5102 0.8416 0.5136 0.036 Uiso 1 1 calc R
C11 C 0.2918(4) 0.9110(4) 0.4417(4) 0.056(2) Uani 1 1 d .
H11A H 0.2664 0.8694 0.4375 0.084 Uiso 1 1 calc R
H11B H 0.2639 0.9417 0.4030 0.084 Uiso 1 1 calc R
H11C H 0.3006 0.9302 0.4916 0.084 Uiso 1 1 calc R
C12 C 0.4244(3) 0.8992(3) 0.5690(3) 0.0436(17) Uani 1 1 d .
H12A H 0.4009 0.9396 0.5755 0.065 Uiso 1 1 calc R
H12B H 0.4736 0.9009 0.6015 0.065 Uiso 1 1 calc R
H12C H 0.4021 0.8610 0.5826 0.065 Uiso 1 1 calc R
C13 C 0.6292(3) 0.9048(2) 0.4634(3) 0.0242(12) Uani 1 1 d .
H13A H 0.6713 0.9136 0.4507 0.029 Uiso 1 1 calc R
H13B H 0.6114 0.9479 0.4733 0.029 Uiso 1 1 calc R
C14 C 0.6509(3) 0.8651(3) 0.5353(3) 0.0272(13) Uani 1 1 d .
C15 C 0.6612(3) 0.8009(3) 0.5323(3) 0.0306(13) Uani 1 1 d .
C16 C 0.6542(4) 0.7675(3) 0.4589(3) 0.0472(18) Uani 1 1 d .
H16A H 0.6981 0.7743 0.4490 0.057 Uiso 1 1 calc R
H16B H 0.6491 0.7195 0.4649 0.057 Uiso 1 1 calc R
C17 C 0.6622(4) 0.9027(3) 0.6071(3) 0.0485(19) Uani 1 1 d .
H17A H 0.6221 0.9316 0.6007 0.073 Uiso 1 1 calc R
H17B H 0.7046 0.9294 0.6192 0.073 Uiso 1 1 calc R
H17C H 0.6672 0.8716 0.6482 0.073 Uiso 1 1 calc R
C18 C 0.6845(4) 0.7557(3) 0.5990(3) 0.056(2) Uani 1 1 d .
H18A H 0.7273 0.7330 0.6008 0.084 Uiso 1 1 calc R
H18B H 0.6479 0.7231 0.5946 0.084 Uiso 1 1 calc R
H18C H 0.6934 0.7814 0.6451 0.084 Uiso 1 1 calc R
C19 C 0.6134(3) 0.6840(3) 0.3044(3) 0.0318(13) Uani 1 1 d .
H19A H 0.5930 0.6661 0.2528 0.038 Uiso 1 1 calc R
H19B H 0.6556 0.7093 0.3074 0.038 Uiso 1 1 calc R
C20 C 0.6351(3) 0.6269(3) 0.3587(3) 0.0319(14) Uani 1 1 d .
C21 C 0.6027(3) 0.6060(3) 0.4043(3) 0.0358(14) Uani 1 1 d .
C22 C 0.5348(3) 0.6335(3) 0.4064(3) 0.0411(16) Uani 1 1 d .
H22A H 0.5010 0.5970 0.3989 0.049 Uiso 1 1 calc R
H22B H 0.5430 0.6527 0.4567 0.049 Uiso 1 1 calc R
C23 C 0.6987(3) 0.5920(3) 0.3537(4) 0.0458(17) Uani 1 1 d .
H23A H 0.7243 0.5711 0.4020 0.069 Uiso 1 1 calc R
H23B H 0.7290 0.6241 0.3416 0.069 Uiso 1 1 calc R
H23C H 0.6840 0.5584 0.3143 0.069 Uiso 1 1 calc R
C24 C 0.6303(4) 0.5519(3) 0.4611(3) 0.0480(18) Uani 1 1 d .
H24A H 0.6368 0.5118 0.4355 0.072 Uiso 1 1 calc R
H24B H 0.5969 0.5432 0.4865 0.072 Uiso 1 1 calc R
H24C H 0.6751 0.5654 0.4982 0.072 Uiso 1 1 calc R
C25 C 0.6199(3) 0.8545(3) 0.2464(3) 0.0307(14) Uani 1 1 d .
C26 C 0.6219(3) 0.9768(3) 0.2994(3) 0.0267(12) Uani 1 1 d .
C27 C 0.5270(3) 0.9423(3) 0.1506(3) 0.0396(16) Uani 1 1 d .
C28 C 0.4826(3) 0.9853(3) 0.2741(3) 0.0330(14) Uani 1 1 d .
C29 C 0.4858(3) 0.7691(3) 0.1517(3) 0.0346(14) Uani 1 1 d .
C30 C 0.3554(3) 0.7663(3) 0.1588(3) 0.0434(17) Uani 1 1 d .
C31 C 0.4062(3) 0.8829(3) 0.1821(3) 0.0353(15) Uani 1 1 d .
W3 W -0.054489(12) 0.596840(11) 0.252474(11) 0.02474(6) Uani 1 1 d .
W4 W 0.052669(12) 0.709007(10) 0.277091(11) 0.02170(5) Uani 1 1 d .
P5 P 0.06853(7) 0.66712(7) 0.15885(7) 0.0222(3) Uani 1 1 d .
P6 P 0.07826(8) 0.79103(7) 0.19802(8) 0.0264(3) Uani 1 1 d .
P7 P -0.04915(8) 0.77253(7) 0.19261(8) 0.0254(3) Uani 1 1 d .
P8 P -0.07419(7) 0.64420(7) 0.12777(7) 0.0215(3) Uani 1 1 d .
N5 N -0.0051(2) 0.6363(2) 0.0965(2) 0.0228(10) Uani 1 1 d .
N6 N 0.0909(2) 0.7420(2) 0.1334(2) 0.0251(10) Uani 1 1 d .
N7 N -0.0003(2) 0.8272(2) 0.1655(3) 0.0297(11) Uani 1 1 d .
N8 N -0.0972(2) 0.7256(2) 0.1180(2) 0.0238(10) Uani 1 1 d .
O8 O 0.0606(3) 0.5025(2) 0.2325(3) 0.0588(14) Uani 1 1 d .
O9 O -0.1570(3) 0.4836(2) 0.1758(3) 0.0663(16) Uani 1 1 d .
O10 O -0.0343(3) 0.5495(2) 0.4168(2) 0.0601(14) Uani 1 1 d .
O11 O -0.1879(2) 0.6749(2) 0.2528(2) 0.0493(12) Uani 1 1 d .
O12 O -0.0235(2) 0.7103(3) 0.3946(2) 0.0579(14) Uani 1 1 d .
O13 O 0.1754(3) 0.6091(3) 0.3502(3) 0.0665(16) Uani 1 1 d .
O14 O 0.1412(3) 0.8033(3) 0.4052(3) 0.087(2) Uani 1 1 d .
C32 C -0.0102(3) 0.6172(3) 0.0202(3) 0.0376(15) Uani 1 1 d .
H32A H -0.0292 0.6550 -0.0137 0.045 Uiso 1 1 calc R
H32B H -0.0442 0.5807 0.0034 0.045 Uiso 1 1 calc R
C33 C 0.0568(3) 0.5958(3) 0.0106(3) 0.0308(14) Uani 1 1 d .
C34 C 0.1197(3) 0.5958(3) 0.0639(3) 0.0312(14) Uani 1 1 d .
C35 C 0.1325(3) 0.6126(3) 0.1452(3) 0.0313(13) Uani 1 1 d .
H35A H 0.1791 0.6332 0.1671 0.038 Uiso 1 1 calc R
H35B H 0.1333 0.5711 0.1731 0.038 Uiso 1 1 calc R
C36 C 0.0421(3) 0.5778(3) -0.0709(3) 0.0496(19) Uani 1 1 d .
H36A H 0.0858 0.5652 -0.0777 0.074 Uiso 1 1 calc R
H36B H 0.0217 0.6158 -0.1029 0.074 Uiso 1 1 calc R
H36C H 0.0094 0.5407 -0.0849 0.074 Uiso 1 1 calc R
C37 C 0.1857(3) 0.5799(3) 0.0507(4) 0.0442(17) Uani 1 1 d .
H37A H 0.1747 0.5585 0.0017 0.066 Uiso 1 1 calc R
H37B H 0.2141 0.5502 0.0903 0.066 Uiso 1 1 calc R
H37C H 0.2118 0.6206 0.0516 0.066 Uiso 1 1 calc R
C38 C 0.1112(3) 0.7643(3) 0.0704(3) 0.0312(14) Uani 1 1 d .
H38A H 0.0696 0.7626 0.0238 0.037 Uiso 1 1 calc R
H38B H 0.1460 0.7331 0.0643 0.037 Uiso 1 1 calc R
C39 C 0.1411(3) 0.8325(3) 0.0789(3) 0.0283(13) Uani 1 1 d .
C40 C 0.1548(3) 0.8722(3) 0.1385(3) 0.0299(13) Uani 1 1 d .
C41 C 0.1432(3) 0.8533(3) 0.2105(3) 0.0391(16) Uani 1 1 d .
H41A H 0.1293 0.8931 0.2319 0.047 Uiso 1 1 calc R
H41B H 0.1878 0.8374 0.2473 0.047 Uiso 1 1 calc R
C42 C 0.1563(4) 0.8519(3) 0.0095(3) 0.0457(17) Uani 1 1 d .
H42A H 0.1126 0.8634 -0.0308 0.069 Uiso 1 1 calc R
H42B H 0.1784 0.8149 -0.0066 0.069 Uiso 1 1 calc R
H42C H 0.1878 0.8900 0.0209 0.069 Uiso 1 1 calc R
C43 C 0.1875(3) 0.9400(3) 0.1430(3) 0.0417(16) Uani 1 1 d .
H43A H 0.2065 0.9447 0.1026 0.063 Uiso 1 1 calc R
H43B H 0.2251 0.9451 0.1917 0.063 Uiso 1 1 calc R
H43C H 0.1519 0.9739 0.1376 0.063 Uiso 1 1 calc R
C44 C -0.0260(3) 0.8857(3) 0.1179(4) 0.0416(16) Uani 1 1 d .
H44A H -0.0283 0.8753 0.0662 0.050 Uiso 1 1 calc R
H44B H 0.0081 0.9219 0.1369 0.050 Uiso 1 1 calc R
C45 C -0.0966(4) 0.9097(3) 0.1148(4) 0.0416(16) Uani 1 1 d .
C46 C -0.1327(3) 0.8854(3) 0.1559(3) 0.0381(15) Uani 1 1 d .
C47 C -0.1092(3) 0.8284(3) 0.2115(3) 0.0353(14) Uani 1 1 d .
H47A H -0.1508 0.8033 0.2109 0.042 Uiso 1 1 calc R
H47B H -0.0869 0.8467 0.2627 0.042 Uiso 1 1 calc R
C48 C -0.1221(4) 0.9652(3) 0.0603(4) 0.059(2) Uani 1 1 d .
H48A H -0.1696 0.9558 0.0263 0.088 Uiso 1 1 calc R
H48B H -0.0913 0.9702 0.0311 0.088 Uiso 1 1 calc R
H48C H -0.1220 1.0061 0.0878 0.088 Uiso 1 1 calc R
C49 C -0.1997(3) 0.9162(3) 0.1545(4) 0.0540(19) Uani 1 1 d .
H49A H -0.1922 0.9388 0.2023 0.081 Uiso 1 1 calc R
H49B H -0.2352 0.8819 0.1471 0.081 Uiso 1 1 calc R
H49C H -0.2156 0.9481 0.1132 0.081 Uiso 1 1 calc R
C50 C -0.1478(3) 0.6117(3) 0.0498(3) 0.0272(12) Uani 1 1 d .
H50A H -0.1371 0.5656 0.0406 0.033 Uiso 1 1 calc R
H50B H -0.1891 0.6106 0.0655 0.033 Uiso 1 1 calc R
C51 C -0.1670(3) 0.6491(3) -0.0234(3) 0.0277(13) Uani 1 1 d .
C52 C -0.1609(3) 0.7136(3) -0.0238(3) 0.0334(14) Uani 1 1 d .
C53 C -0.1345(4) 0.7564(3) 0.0450(3) 0.055(2) Uani 1 1 d .
H53A H -0.1031 0.7898 0.0359 0.066 Uiso 1 1 calc R
H53B H -0.1749 0.7803 0.0495 0.066 Uiso 1 1 calc R
C54 C -0.1929(4) 0.6079(3) -0.0930(3) 0.0502(19) Uani 1 1 d .
H54A H -0.2146 0.6363 -0.1367 0.075 Uiso 1 1 calc R
H54B H -0.2273 0.5761 -0.0885 0.075 Uiso 1 1 calc R
H54C H -0.1537 0.5841 -0.0995 0.075 Uiso 1 1 calc R
C55 C -0.1807(3) 0.7547(3) -0.0948(3) 0.0481(18) Uani 1 1 d .
H55A H -0.1405 0.7809 -0.0946 0.072 Uiso 1 1 calc R
H55B H -0.2193 0.7841 -0.0970 0.072 Uiso 1 1 calc R
H55C H -0.1951 0.7255 -0.1387 0.072 Uiso 1 1 calc R
C56 C 0.0202(4) 0.5377(3) 0.2412(3) 0.0392(16) Uani 1 1 d .
C57 C -0.1183(3) 0.5264(3) 0.2062(3) 0.0377(15) Uani 1 1 d .
C58 C -0.0403(3) 0.5653(3) 0.3570(3) 0.0395(16) Uani 1 1 d .
C59 C -0.1372(3) 0.6490(3) 0.2544(3) 0.0333(14) Uani 1 1 d .
C60 C -0.0001(3) 0.6993(3) 0.3480(3) 0.0426(17) Uani 1 1 d .
C61 C 0.1304(4) 0.6463(3) 0.3246(3) 0.0448(18) Uani 1 1 d .
C62 C 0.1066(4) 0.7673(3) 0.3569(4) 0.060(2) Uani 1 1 d .

loop_
_atom_site_aniso_label
_atom_site_aniso_U_11
_atom_site_aniso_U_22
_atom_site_aniso_U_33
_atom_site_aniso_U_23
_atom_site_aniso_U_13
_atom_site_aniso_U_12
W1 0.02516(14) 0.02347(11) 0.02043(10) 0.00459(8) 0.00542(9) -0.00516(10)
W2 0.02186(13) 0.02219(11) 0.01711(10) -0.00072(8) 0.00528(9) -0.00401(9)
P1 0.0273(9) 0.0228(7) 0.0218(7) -0.0040(5) 0.0093(6) -0.0079(6)
P2 0.0215(8) 0.0227(7) 0.0180(6) 0.0003(5) 0.0047(6) -0.0015(6)
P3 0.0207(8) 0.0201(7) 0.0197(6) 0.0012(5) 0.0044(6) -0.0038(6)
P4 0.0249(8) 0.0208(7) 0.0233(7) 0.0019(5) 0.0094(6) -0.0003(6)
N1 0.020(3) 0.027(2) 0.021(2) -0.0036(18) 0.0095(19) -0.007(2)
N2 0.019(3) 0.021(2) 0.021(2) -0.0019(17) 0.0074(18) -0.0028(18)
N3 0.021(3) 0.021(2) 0.025(2) 0.0006(18) 0.0062(19) -0.0027(19)
N4 0.031(3) 0.014(2) 0.032(2) 0.0011(18) 0.017(2) -0.001(2)
O1 0.049(3) 0.044(3) 0.051(3) -0.008(2) 0.024(2) 0.001(2)
O2 0.038(3) 0.030(2) 0.043(2) 0.0025(19) 0.001(2) -0.013(2)
O3 0.054(3) 0.091(4) 0.029(2) 0.024(2) 0.009(2) -0.006(3)
O4 0.061(4) 0.048(3) 0.052(3) -0.005(2) 0.004(3) 0.016(3)
O5 0.057(3) 0.072(4) 0.036(2) -0.014(2) 0.025(2) 0.002(3)
O6 0.052(4) 0.086(4) 0.052(3) 0.014(3) -0.010(3) -0.032(3)
O7 0.051(3) 0.043(3) 0.035(2) 0.006(2) 0.003(2) 0.012(2)
C1 0.052(4) 0.032(3) 0.032(3) -0.011(3) 0.018(3) -0.023(3)
C2 0.021(3) 0.032(3) 0.033(3) 0.004(2) 0.010(3) -0.007(3)
C3 0.029(3) 0.036(3) 0.029(3) 0.005(2) 0.013(3) -0.005(3)
C4 0.041(4) 0.040(4) 0.025(3) -0.006(2) 0.017(3) -0.012(3)
C5 0.054(5) 0.028(3) 0.052(4) 0.006(3) 0.030(4) -0.002(3)
C6 0.065(5) 0.044(4) 0.038(3) 0.005(3) 0.028(3) -0.010(4)
C7 0.019(3) 0.035(3) 0.032(3) -0.002(3) 0.002(2) -0.002(3)
C8 0.029(4) 0.034(3) 0.038(3) -0.004(3) 0.014(3) 0.007(3)
C9 0.031(4) 0.029(3) 0.029(3) -0.006(2) 0.012(3) 0.003(3)
C10 0.026(3) 0.041(4) 0.022(3) -0.004(2) 0.006(2) -0.002(3)
C11 0.041(5) 0.079(6) 0.056(4) 0.000(4) 0.027(4) 0.017(4)
C12 0.046(4) 0.051(4) 0.037(3) -0.008(3) 0.019(3) 0.010(3)
C13 0.021(3) 0.025(3) 0.022(2) -0.004(2) 0.002(2) -0.007(2)
C14 0.014(3) 0.042(4) 0.020(2) -0.005(2) -0.002(2) -0.004(2)
C15 0.030(4) 0.034(3) 0.023(3) 0.007(2) 0.003(2) 0.003(3)
C16 0.058(5) 0.041(4) 0.031(3) -0.003(3) 0.001(3) 0.014(3)
C17 0.058(5) 0.044(4) 0.030(3) -0.007(3) -0.001(3) 0.004(3)
C18 0.066(6) 0.056(5) 0.036(4) 0.016(3) 0.006(4) 0.012(4)
C19 0.032(4) 0.035(3) 0.031(3) 0.000(3) 0.014(3) 0.006(3)
C20 0.034(4) 0.020(3) 0.037(3) -0.003(2) 0.006(3) 0.004(3)
C21 0.042(4) 0.022(3) 0.041(3) 0.002(3) 0.013(3) 0.005(3)
C22 0.054(5) 0.025(3) 0.048(4) 0.012(3) 0.022(3) 0.002(3)
C23 0.034(4) 0.029(4) 0.072(5) -0.005(3) 0.016(4) -0.002(3)
C24 0.060(5) 0.027(4) 0.051(4) 0.012(3) 0.012(4) 0.004(3)
C25 0.039(4) 0.027(3) 0.029(3) -0.003(2) 0.015(3) -0.011(3)
C26 0.026(3) 0.025(3) 0.028(3) 0.003(2) 0.008(2) 0.003(3)
C27 0.032(4) 0.049(4) 0.033(3) 0.006(3) 0.005(3) -0.008(3)
C28 0.032(4) 0.031(3) 0.030(3) 0.000(3) 0.003(3) 0.001(3)
C29 0.040(4) 0.036(4) 0.024(3) -0.005(3) 0.007(3) 0.000(3)
C30 0.029(4) 0.058(4) 0.031(3) 0.010(3) -0.004(3) -0.015(3)
C31 0.044(4) 0.037(4) 0.020(3) 0.000(2) 0.007(3) -0.001(3)
W3 0.02671(14) 0.02368(12) 0.02178(11) 0.00343(8) 0.00592(10) -0.00404(10)
W4 0.02063(13) 0.02345(11) 0.02068(10) -0.00281(8) 0.00682(9) -0.00273(9)
P5 0.0213(8) 0.0247(7) 0.0199(6) -0.0011(5) 0.0064(6) 0.0005(6)
P6 0.0298(9) 0.0249(8) 0.0265(7) -0.0052(6) 0.0123(6) -0.0092(6)
P7 0.0268(9) 0.0214(7) 0.0313(8) 0.0023(6) 0.0143(7) 0.0030(6)
P8 0.0199(8) 0.0208(7) 0.0219(6) 0.0023(5) 0.0048(6) -0.0016(6)
N5 0.019(3) 0.025(2) 0.022(2) -0.0057(18) 0.0052(19) -0.0031(19)
N6 0.027(3) 0.026(2) 0.024(2) -0.0006(18) 0.010(2) -0.004(2)
N7 0.031(3) 0.018(2) 0.044(3) 0.003(2) 0.019(2) -0.003(2)
N8 0.025(3) 0.017(2) 0.029(2) 0.0026(18) 0.009(2) -0.0011(19)
O8 0.072(4) 0.053(3) 0.056(3) 0.009(2) 0.028(3) 0.028(3)
O9 0.080(4) 0.045(3) 0.057(3) 0.006(2) 0.002(3) -0.035(3)
O10 0.071(4) 0.078(4) 0.033(2) 0.020(2) 0.021(2) 0.004(3)
O11 0.036(3) 0.068(3) 0.041(3) -0.010(2) 0.010(2) 0.008(3)
O12 0.035(3) 0.105(4) 0.039(3) -0.017(3) 0.020(2) -0.004(3)
O13 0.066(4) 0.079(4) 0.048(3) 0.002(3) 0.012(3) 0.034(3)
O14 0.119(6) 0.074(4) 0.056(3) -0.017(3) 0.013(3) -0.046(4)
C32 0.037(4) 0.050(4) 0.024(3) -0.011(3) 0.009(3) 0.005(3)
C33 0.032(4) 0.029(3) 0.034(3) -0.003(2) 0.015(3) 0.004(3)
C34 0.038(4) 0.022(3) 0.038(3) 0.000(2) 0.019(3) 0.002(3)
C35 0.022(3) 0.039(3) 0.032(3) 0.003(3) 0.007(3) 0.008(3)
C36 0.050(5) 0.071(5) 0.033(3) -0.008(3) 0.021(3) 0.016(4)
C37 0.035(4) 0.047(4) 0.055(4) -0.006(3) 0.022(3) 0.011(3)
C38 0.035(4) 0.037(3) 0.025(3) 0.000(2) 0.015(3) -0.007(3)
C39 0.024(3) 0.037(3) 0.026(3) 0.006(2) 0.010(2) 0.000(3)
C40 0.020(3) 0.034(3) 0.034(3) 0.002(3) 0.006(3) -0.005(3)
C41 0.046(4) 0.039(4) 0.037(3) -0.007(3) 0.019(3) -0.024(3)
C42 0.063(5) 0.038(4) 0.042(4) 0.008(3) 0.026(4) -0.003(3)
C43 0.044(4) 0.035(4) 0.049(4) -0.002(3) 0.021(3) -0.008(3)
C44 0.052(5) 0.024(3) 0.053(4) 0.012(3) 0.025(3) 0.004(3)
C45 0.049(5) 0.019(3) 0.051(4) -0.003(3) 0.011(3) 0.003(3)
C46 0.035(4) 0.024(3) 0.048(4) -0.009(3) 0.006(3) 0.003(3)
C47 0.039(4) 0.025(3) 0.046(4) -0.002(3) 0.020(3) 0.006(3)
C48 0.062(6) 0.036(4) 0.070(5) 0.014(4) 0.014(4) 0.005(4)
C49 0.040(5) 0.039(4) 0.077(5) -0.001(4) 0.014(4) 0.004(3)
C50 0.022(3) 0.032(3) 0.026(3) 0.001(2) 0.006(2) -0.004(2)
C51 0.019(3) 0.034(3) 0.026(3) 0.005(2) 0.002(2) 0.000(2)
C52 0.021(3) 0.047(4) 0.032(3) 0.007(3) 0.010(3) 0.003(3)
C53 0.077(6) 0.034(4) 0.034(4) 0.001(3) -0.006(3) 0.011(4)
C54 0.061(5) 0.041(4) 0.037(3) 0.001(3) 0.002(3) -0.006(4)
C55 0.044(5) 0.056(5) 0.036(3) 0.020(3) 0.002(3) 0.002(3)
C56 0.050(5) 0.041(4) 0.028(3) 0.009(3) 0.015(3) 0.004(3)
C57 0.046(4) 0.033(4) 0.027(3) 0.005(3) 0.004(3) -0.009(3)
C58 0.039(4) 0.049(4) 0.029(3) 0.002(3) 0.009(3) 0.000(3)
C59 0.037(4) 0.039(4) 0.021(3) 0.000(2) 0.008(3) -0.003(3)
C60 0.034(4) 0.064(5) 0.029(3) -0.003(3) 0.011(3) 0.004(3)
C61 0.052(5) 0.058(5) 0.022(3) 0.001(3) 0.009(3) 0.018(4)
C62 0.091(7) 0.045(4) 0.032(4) 0.000(3) 0.004(4) -0.024(4)

loop_
_atom_type_symbol
_atom_type_description
_atom_type_scat_dispersion_real
_atom_type_scat_dispersion_imag
_atom_type_scat_source
C C 0.0033 0.0016 'International Tables Vol C Tables 4.2.6.8 and 6.1.1.4'
H H 0.0000 0.0000 'International Tables Vol C Tables 4.2.6.8 and 6.1.1.4'
N N 0.0061 0.0033 'International Tables Vol C Tables 4.2.6.8 and 6.1.1.4'
O O 0.0106 0.0060 'International Tables Vol C Tables 4.2.6.8 and 6.1.1.4'
P P 0.1023 0.0942 'International Tables Vol C Tables 4.2.6.8 and 6.1.1.4'
W W -0.8490 6.8722 'International Tables Vol C Tables 4.2.6.8 and 6.1.1.4'

loop_
_geom_angle_atom_site_label_1
_geom_angle_atom_site_label_2
_geom_angle_atom_site_label_3
_geom_angle
C26 W1 C27 95.0(2)
C26 W1 C25 84.9(2)
C27 W1 C25 87.3(2)
C26 W1 C28 87.0(2)
C27 W1 C28 93.7(2)
C25 W1 C28 171.9(2)
C26 W1 P3 91.45(15)
C27 W1 P3 172.61(18)
C25 W1 P3 89.67(15)
C28 W1 P3 90.25(16)
C26 W1 W2 164.57(15)
C27 W1 W2 98.84(18)
C25 W1 W2 88.93(16)
C28 W1 W2 98.84(17)
P3 W1 W2 74.35(3)
C30 W2 C29 87.8(3)
C30 W2 C31 81.0(3)
C29 W2 C31 97.7(2)
C30 W2 P1 81.62(18)
C29 W2 P1 117.43(17)
C31 W2 P1 139.92(18)
C30 W2 P2 103.8(2)
C29 W2 P2 168.35(18)
C31 W2 P2 85.34(16)
P1 W2 P2 64.29(4)
C30 W2 P4 134.8(2)
C29 W2 P4 84.51(17)
C31 W2 P4 144.14(18)
P1 W2 P4 63.26(5)
P2 W2 P4 86.49(4)
C30 W2 W1 140.98(18)
C29 W2 W1 85.62(17)
C31 W2 W1 61.90(18)
P1 W2 W1 134.76(3)
P2 W2 W1 85.92(3)
P4 W2 W1 82.73(3)
N4 P1 N1 111.2(2)
N4 P1 C1 107.6(3)
N1 P1 C1 102.7(2)
N4 P1 W2 99.52(15)
N1 P1 W2 97.48(15)
C1 P1 W2 137.04(19)
N4 P1 P4 39.57(14)
N1 P1 P4 109.16(16)
C1 P1 P4 140.9(2)
W2 P1 P4 60.28(4)
N4 P1 P2 107.53(16)
N1 P1 P2 39.50(14)
C1 P1 P2 136.3(2)
W2 P1 P2 58.78(4)
P4 P1 P2 82.33(6)
N2 P2 N1 113.1(2)
N2 P2 C7 98.9(2)
N1 P2 C7 104.3(2)
N2 P2 W2 112.39(15)
N1 P2 W2 94.98(14)
C7 P2 W2 132.87(18)
N2 P2 P1 117.75(16)
N1 P2 P1 38.81(14)
C7 P2 P1 134.8(2)
W2 P2 P1 56.93(4)
N3 P3 N2 107.3(2)
N3 P3 C13 97.6(2)
N2 P3 C13 103.0(2)
N3 P3 W1 113.79(15)
N2 P3 W1 114.68(15)
C13 P3 W1 118.48(17)
N3 P4 N4 110.0(2)
N3 P4 C19 107.3(3)
N4 P4 C19 98.1(2)
N3 P4 W2 112.38(16)
N4 P4 W2 95.10(16)
C19 P4 W2 130.44(18)
N3 P4 P1 117.49(16)
N4 P4 P1 38.93(16)
C19 P4 P1 125.3(2)
W2 P4 P1 56.46(4)
C4 N1 P1 123.9(4)
C4 N1 P2 133.1(4)
P1 N1 P2 101.7(2)
C10 N2 P2 120.6(3)
C10 N2 P3 124.8(4)
P2 N2 P3 113.5(2)
C16 N3 P4 123.7(4)
C16 N3 P3 124.0(4)
P4 N3 P3 112.3(2)
C22 N4 P1 133.0(4)
C22 N4 P4 125.0(4)
P1 N4 P4 101.5(2)
C2 C1 P1 113.8(4)
C2 C1 H1A 108.8
P1 C1 H1A 108.8
C2 C1 H1B 108.8
P1 C1 H1B 108.8
H1A C1 H1B 107.7
C3 C2 C5 124.2(5)
C3 C2 C1 124.1(5)
C5 C2 C1 111.7(5)
C2 C3 C4 127.5(5)
C2 C3 C6 122.7(5)
C4 C3 C6 109.8(5)
N1 C4 C3 114.7(4)
N1 C4 H4A 108.6
C3 C4 H4A 108.6
N1 C4 H4B 108.6
C3 C4 H4B 108.6
H4A C4 H4B 107.6
C2 C5 H5A 109.5
C2 C5 H5B 109.5
H5A C5 H5B 109.5
C2 C5 H5C 109.5
H5A C5 H5C 109.5
H5B C5 H5C 109.5
C3 C6 H6A 109.5
C3 C6 H6B 109.5
H6A C6 H6B 109.5
C3 C6 H6C 109.5
H6A C6 H6C 109.5
H6B C6 H6C 109.5
C8 C7 P2 112.9(4)
C8 C7 H7A 109.0
P2 C7 H7A 109.0
C8 C7 H7B 109.0
P2 C7 H7B 109.0
H7A C7 H7B 107.8
C9 C8 C11 122.9(6)
C9 C8 C7 123.0(5)
C11 C8 C7 114.1(5)
C8 C9 C10 125.8(5)
C8 C9 C12 122.6(6)
C10 C9 C12 111.6(5)
N2 C10 C9 116.4(4)
N2 C10 H10A 108.2
C9 C10 H10A 108.2
N2 C10 H10B 108.2
C9 C10 H10B 108.2
H10A C10 H10B 107.3
C8 C11 H11A 109.5
C8 C11 H11B 109.5
H11A C11 H11B 109.5
C8 C11 H11C 109.5
H11A C11 H11C 109.5
H11B C11 H11C 109.5
C9 C12 H12A 109.5
C9 C12 H12B 109.5
H12A C12 H12B 109.5
C9 C12 H12C 109.5
H12A C12 H12C 109.5
H12B C12 H12C 109.5
C14 C13 P3 116.7(4)
C14 C13 H13A 108.1
P3 C13 H13A 108.1
C14 C13 H13B 108.1
P3 C13 H13B 108.1
H13A C13 H13B 107.3
C15 C14 C17 124.1(5)
C15 C14 C13 119.1(5)
C17 C14 C13 116.8(5)
C14 C15 C18 125.0(5)
C14 C15 C16 121.0(5)
C18 C15 C16 113.8(5)
N3 C16 C15 115.9(5)
N3 C16 H16A 108.3
C15 C16 H16A 108.3
N3 C16 H16B 108.3
C15 C16 H16B 108.3
H16A C16 H16B 107.4
C14 C17 H17A 109.5
C14 C17 H17B 109.5
H17A C17 H17B 109.5
C14 C17 H17C 109.5
H17A C17 H17C 109.5
H17B C17 H17C 109.5
C15 C18 H18A 109.5
C15 C18 H18B 109.5
H18A C18 H18B 109.5
C15 C18 H18C 109.5
H18A C18 H18C 109.5
H18B C18 H18C 109.5
C20 C19 P4 115.1(4)
C20 C19 H19A 108.5
P4 C19 H19A 108.5
C20 C19 H19B 108.5
P4 C19 H19B 108.5
H19A C19 H19B 107.5
C21 C20 C19 126.5(5)
C21 C20 C23 121.8(5)
C19 C20 C23 111.7(5)
C20 C21 C24 123.5(6)
C20 C21 C22 124.8(5)
C24 C21 C22 111.6(5)
N4 C22 C21 113.2(5)
N4 C22 H22A 108.9
C21 C22 H22A 108.9
N4 C22 H22B 108.9
C21 C22 H22B 108.9
H22A C22 H22B 107.8
C20 C23 H23A 109.5
C20 C23 H23B 109.5
H23A C23 H23B 109.5
C20 C23 H23C 109.5
H23A C23 H23C 109.5
H23B C23 H23C 109.5
C21 C24 H24A 109.5
C21 C24 H24B 109.5
H24A C24 H24B 109.5
C21 C24 H24C 109.5
H24A C24 H24C 109.5
H24B C24 H24C 109.5
O1 C25 W1 173.9(5)
O2 C26 W1 178.9(5)
O3 C27 W1 176.9(6)
O4 C28 W1 177.9(6)
O5 C29 W2 178.2(6)
O6 C30 W2 176.8(6)
O7 C31 W2 163.3(6)
C57 W3 C58 93.2(2)
C57 W3 C59 87.6(3)
C58 W3 C59 88.9(2)
C57 W3 C56 85.9(3)
C58 W3 C56 93.6(2)
C59 W3 C56 173.1(2)
C57 W3 P8 89.67(16)
C58 W3 P8 175.35(19)
C59 W3 P8 87.51(15)
C56 W3 P8 90.28(16)
C57 W3 W4 161.70(17)
C58 W3 W4 103.69(18)
C59 W3 W4 99.65(17)
C56 W3 W4 85.97(19)
P8 W3 W4 74.02(3)
C62 W4 C61 83.7(3)
C62 W4 C60 80.1(3)
C61 W4 C60 99.5(3)
C62 W4 P6 83.0(2)
C61 W4 P6 114.1(2)
C60 W4 P6 140.17(19)
C62 W4 P7 107.9(2)
C61 W4 P7 167.48(17)
C60 W4 P7 87.58(18)
P6 W4 P7 63.88(5)
C62 W4 P5 133.3(2)
C61 W4 P5 81.76(16)
C60 W4 P5 146.03(19)
P6 W4 P5 63.65(4)
P7 W4 P5 86.61(4)
C62 W4 W3 138.7(2)
C61 W4 W3 90.6(2)
C60 W4 W3 60.50(19)
P6 W4 W3 135.37(4)
P7 W4 W3 83.92(3)
P5 W4 W3 85.59(3)
N5 P5 N6 113.4(2)
N5 P5 C35 100.9(2)
N6 P5 C35 103.0(2)
N5 P5 W4 112.87(15)
N6 P5 W4 94.80(15)
C35 P5 W4 131.36(18)
N5 P5 P6 121.34(16)
N6 P5 P6 38.86(14)
C35 P5 P6 130.3(2)
W4 P5 P6 56.17(4)
N6 P6 N7 111.5(2)
N6 P6 C41 102.6(3)
N7 P6 C41 108.2(3)
N6 P6 W4 99.76(16)
N7 P6 W4 98.13(16)
C41 P6 W4 135.8(2)
N6 P6 P7 107.27(17)
N7 P6 P7 39.61(15)
C41 P6 P7 142.7(2)
W4 P6 P7 59.52(4)
N6 P6 P5 39.83(15)
N7 P6 P5 110.45(17)
C41 P6 P5 134.2(2)
W4 P6 P5 60.18(4)
P7 P6 P5 82.78(6)
N7 P7 N8 110.1(2)
N7 P7 C47 99.5(3)
N8 P7 C47 106.4(3)
N7 P7 W4 94.85(17)
N8 P7 W4 110.77(16)
C47 P7 W4 132.2(2)
N7 P7 P6 39.20(16)
N8 P7 P6 113.04(16)
C47 P7 P6 130.3(2)
W4 P7 P6 56.60(5)
N8 P8 N5 106.3(2)
N8 P8 C50 98.3(2)
N5 P8 C50 103.4(2)
N8 P8 W3 115.42(15)
N5 P8 W3 114.77(15)
C50 P8 W3 116.77(17)
C32 N5 P5 121.9(4)
C32 N5 P8 125.7(4)
P5 N5 P8 111.4(2)
C38 N6 P6 125.2(4)
C38 N6 P5 133.4(4)
P6 N6 P5 101.3(2)
C44 N7 P6 132.0(4)
C44 N7 P7 126.4(4)
P6 N7 P7 101.2(2)
C53 N8 P7 120.4(4)
C53 N8 P8 123.1(4)
P7 N8 P8 113.1(2)
N5 C32 C33 116.3(5)
N5 C32 H32A 108.2
C33 C32 H32A 108.2
N5 C32 H32B 108.2
C33 C32 H32B 108.2
H32A C32 H32B 107.4
C34 C33 C32 125.9(5)
C34 C33 C36 124.8(5)
C32 C33 C36 109.3(5)
C33 C34 C37 124.3(5)
C33 C34 C35 123.6(5)
C37 C34 C35 112.1(5)
C34 C35 P5 114.2(4)
C34 C35 H35A 108.7
P5 C35 H35A 108.7
C34 C35 H35B 108.7
P5 C35 H35B 108.7
H35A C35 H35B 107.6
C33 C36 H36A 109.5
C33 C36 H36B 109.5
H36A C36 H36B 109.5
C33 C36 H36C 109.5
H36A C36 H36C 109.5
H36B C36 H36C 109.5
C34 C37 H37A 109.5
C34 C37 H37B 109.5
H37A C37 H37B 109.5
C34 C37 H37C 109.5
H37A C37 H37C 109.5
H37B C37 H37C 109.5
N6 C38 C39 114.7(4)
N6 C38 H38A 108.6
C39 C38 H38A 108.6
N6 C38 H38B 108.6
C39 C38 H38B 108.6
H38A C38 H38B 107.6
C40 C39 C38 127.1(5)
C40 C39 C42 122.5(5)
C38 C39 C42 110.4(5)
C39 C40 C41 124.1(5)
C39 C40 C43 123.3(5)
C41 C40 C43 112.5(5)
C40 C41 P6 113.7(4)
C40 C41 H41A 108.8
P6 C41 H41A 108.8
C40 C41 H41B 108.8
P6 C41 H41B 108.8
H41A C41 H41B 107.7
C39 C42 H42A 109.5
C39 C42 H42B 109.5
H42A C42 H42B 109.5
C39 C42 H42C 109.5
H42A C42 H42C 109.5
H42B C42 H42C 109.5
C40 C43 H43A 109.5
C40 C43 H43B 109.5
H43A C43 H43B 109.5
C40 C43 H43C 109.5
H43A C43 H43C 109.5
H43B C43 H43C 109.5
N7 C44 C45 114.6(5)
N7 C44 H44A 108.6
C45 C44 H44A 108.6
N7 C44 H44B 108.6
C45 C44 H44B 108.6
H44A C44 H44B 107.6
C46 C45 C48 123.4(6)
C46 C45 C44 125.1(6)
C48 C45 C44 111.5(6)
C45 C46 C49 121.6(6)
C45 C46 C47 125.2(6)
C49 C46 C47 113.1(6)
C46 C47 P7 114.3(4)
C46 C47 H47A 108.7
P7 C47 H47A 108.7
C46 C47 H47B 108.7
P7 C47 H47B 108.7
H47A C47 H47B 107.6
C45 C48 H48A 109.5
C45 C48 H48B 109.5
H48A C48 H48B 109.5
C45 C48 H48C 109.5
H48A C48 H48C 109.5
H48B C48 H48C 109.5
C46 C49 H49A 109.5
C46 C49 H49B 109.5
H49A C49 H49B 109.5
C46 C49 H49C 109.5
H49A C49 H49C 109.5
H49B C49 H49C 109.5
C51 C50 P8 116.0(4)
C51 C50 H50A 108.3
P8 C50 H50A 108.3
C51 C50 H50B 108.3
P8 C50 H50B 108.3
H50A C50 H50B 107.4
C52 C51 C54 123.8(5)
C52 C51 C50 120.7(5)
C54 C51 C50 115.5(5)
C51 C52 C53 125.1(5)
C51 C52 C55 123.8(6)
C53 C52 C55 111.1(5)
N8 C53 C52 119.1(5)
N8 C53 H53A 107.5
C52 C53 H53A 107.5
N8 C53 H53B 107.5
C52 C53 H53B 107.5
H53A C53 H53B 107.0
C51 C54 H54A 109.5
C51 C54 H54B 109.5
H54A C54 H54B 109.5
C51 C54 H54C 109.5
H54A C54 H54C 109.5
H54B C54 H54C 109.5
C52 C55 H55A 109.5
C52 C55 H55B 109.5
H55A C55 H55B 109.5
C52 C55 H55C 109.5
H55A C55 H55C 109.5
H55B C55 H55C 109.5
O8 C56 W3 177.1(6)
O9 C57 W3 178.0(5)
O10 C58 W3 176.9(6)
O11 C59 W3 174.7(5)
O12 C60 W4 161.8(6)
O13 C61 W4 178.0(5)
O14 C62 W4 178.2(7)

loop_
_geom_bond_atom_site_label_1
_geom_bond_atom_site_label_2
_geom_bond_distance
W1 C26 1.939(6)
W1 C27 1.994(6)
W1 C25 2.021(6)
W1 C28 2.021(6)
W1 P3 2.4568(13)
W1 W2 3.0984(3)
W2 C30 1.940(6)
W2 C29 1.981(6)
W2 C31 1.999(6)
W2 P1 2.4322(13)
W2 P2 2.4818(13)
W2 P4 2.5340(14)
P1 N4 1.671(5)
P1 N1 1.674(4)
P1 C1 1.789(5)
P1 P4 2.606(2)
P1 P2 2.6149(19)
P2 N2 1.687(4)
P2 N1 1.698(4)
P2 C7 1.803(6)
P3 N3 1.703(4)
P3 N2 1.727(4)
P3 C13 1.828(5)
P4 N3 1.693(4)
P4 N4 1.694(4)
P4 C19 1.812(5)
N1 C4 1.474(6)
N2 C10 1.465(6)
N3 C16 1.475(7)
N4 C22 1.458(7)
O1 C25 1.141(7)
O2 C26 1.169(6)
O3 C27 1.164(6)
O4 C28 1.155(7)
O5 C29 1.159(6)
O6 C30 1.178(7)
O7 C31 1.178(7)
C1 C2 1.511(7)
C1 H1A 0.9900
C1 H1B 0.9900
C2 C3 1.332(7)
C2 C5 1.502(8)
C3 C4 1.495(8)
C3 C6 1.519(7)
C4 H4A 0.9900
C4 H4B 0.9900
C5 H5A 0.9800
C5 H5B 0.9800
C5 H5C 0.9800
C6 H6A 0.9800
C6 H6B 0.9800
C6 H6C 0.9800
C7 C8 1.520(7)
C7 H7A 0.9900
C7 H7B 0.9900
C8 C9 1.322(8)
C8 C11 1.491(8)
C9 C10 1.499(8)
C9 C12 1.511(7)
C10 H10A 0.9900
C10 H10B 0.9900
C11 H11A 0.9800
C11 H11B 0.9800
C11 H11C 0.9800
C12 H12A 0.9800
C12 H12B 0.9800
C12 H12C 0.9800
C13 C14 1.512(7)
C13 H13A 0.9900
C13 H13B 0.9900
C14 C15 1.323(7)
C14 C17 1.508(7)
C15 C18 1.499(7)
C15 C16 1.512(8)
C16 H16A 0.9900
C16 H16B 0.9900
C17 H17A 0.9800
C17 H17B 0.9800
C17 H17C 0.9800
C18 H18A 0.9800
C18 H18B 0.9800
C18 H18C 0.9800
C19 C20 1.510(7)
C19 H19A 0.9900
C19 H19B 0.9900
C20 C21 1.330(8)
C20 C23 1.513(8)
C21 C24 1.502(8)
C21 C22 1.511(8)
C22 H22A 0.9900
C22 H22B 0.9900
C23 H23A 0.9800
C23 H23B 0.9800
C23 H23C 0.9800
C24 H24A 0.9800
C24 H24B 0.9800
C24 H24C 0.9800
W3 C57 1.929(6)
W3 C58 2.007(6)
W3 C59 2.008(7)
W3 C56 2.013(7)
W3 P8 2.4548(13)
W3 W4 3.0805(3)
W4 C62 1.934(7)
W4 C61 1.990(7)
W4 C60 2.010(6)
W4 P6 2.4187(14)
W4 P7 2.4969(15)
W4 P5 2.5261(13)
P5 N5 1.678(4)
P5 N6 1.704(4)
P5 C35 1.801(5)
P5 P6 2.6093(19)
P6 N6 1.670(4)
P6 N7 1.676(5)
P6 C41 1.789(5)
P6 P7 2.601(2)
P7 N7 1.691(4)
P7 N8 1.704(4)
P7 C47 1.798(5)
P8 N8 1.710(4)
P8 N5 1.721(4)
P8 C50 1.826(5)
N5 C32 1.470(6)
N6 C38 1.469(6)
N7 C44 1.473(7)
N8 C53 1.466(7)
O8 C56 1.148(7)
O9 C57 1.180(7)
O10 C58 1.146(6)
O11 C59 1.154(7)
O12 C60 1.167(7)
O13 C61 1.158(7)
O14 C62 1.192(7)
C32 C33 1.508(8)
C32 H32A 0.9900
C32 H32B 0.9900
C33 C34 1.330(8)
C33 C36 1.514(7)
C34 C37 1.494(8)
C34 C35 1.512(7)
C35 H35A 0.9900
C35 H35B 0.9900
C36 H36A 0.9800
C36 H36B 0.9800
C36 H36C 0.9800
C37 H37A 0.9800
C37 H37B 0.9800
C37 H37C 0.9800
C38 C39 1.500(8)
C38 H38A 0.9900
C38 H38B 0.9900
C39 C40 1.336(7)
C39 C42 1.507(7)
C40 C41 1.516(7)
C40 C43 1.519(8)
C41 H41A 0.9900
C41 H41B 0.9900
C42 H42A 0.9800
C42 H42B 0.9800
C42 H42C 0.9800
C43 H43A 0.9800
C43 H43B 0.9800
C43 H43C 0.9800
C44 C45 1.506(9)
C44 H44A 0.9900
C44 H44B 0.9900
C45 C46 1.341(9)
C45 C48 1.495(8)
C46 C49 1.500(8)
C46 C47 1.526(8)
C47 H47A 0.9900
C47 H47B 0.9900
C48 H48A 0.9800
C48 H48B 0.9800
C48 H48C 0.9800
C49 H49A 0.9800
C49 H49B 0.9800
C49 H49C 0.9800
C50 C51 1.511(7)
C50 H50A 0.9900
C50 H50B 0.9900
C51 C52 1.316(8)
C51 C54 1.496(7)
C52 C53 1.502(8)
C52 C55 1.514(7)
C53 H53A 0.9900
C53 H53B 0.9900
C54 H54A 0.9800
C54 H54B 0.9800
C54 H54C 0.9800
C55 H55A 0.9800
C55 H55B 0.9800
C55 H55C 0.9800

loop_
_geom_torsion_atom_site_label_1
_geom_torsion_atom_site_label_2
_geom_torsion_atom_site_label_3
_geom_torsion_atom_site_label_4
_geom_torsion
C26 W1 W2 C30 172.7(7)
C27 W1 W2 C30 -33.8(4)
C25 W1 W2 C30 -120.9(4)
C28 W1 W2 C30 61.3(4)
P3 W1 W2 C30 149.1(3)
C26 W1 W2 C29 -106.2(6)
C27 W1 W2 C29 47.2(3)
C25 W1 W2 C29 -39.8(2)
C28 W1 W2 C29 142.4(2)
P3 W1 W2 C29 -129.81(17)
C26 W1 W2 C31 152.7(6)
C27 W1 W2 C31 -53.9(3)
C25 W1 W2 C31 -141.0(2)
C28 W1 W2 C31 41.3(2)
P3 W1 W2 C31 129.06(18)
C26 W1 W2 P1 18.9(6)
C27 W1 W2 P1 172.3(2)
C25 W1 W2 P1 85.23(16)
C28 W1 W2 P1 -92.49(16)
P3 W1 W2 P1 -4.73(6)
C26 W1 W2 P2 65.8(6)
C27 W1 W2 P2 -140.77(19)
C25 W1 W2 P2 132.13(15)
C28 W1 W2 P2 -45.59(16)
P3 W1 W2 P2 42.18(5)
C26 W1 W2 P4 -21.2(6)
C27 W1 W2 P4 132.26(19)
C25 W1 W2 P4 45.16(15)
C28 W1 W2 P4 -132.56(16)
P3 W1 W2 P4 -44.80(5)
C30 W2 P1 N4 145.4(3)
C29 W2 P1 N4 62.3(2)
C31 W2 P1 N4 -149.4(3)
P2 W2 P1 N4 -104.80(15)
P4 W2 P1 N4 -5.22(15)
W1 W2 P1 N4 -50.86(16)
C30 W2 P1 N1 -101.5(3)
C29 W2 P1 N1 175.4(2)
C31 W2 P1 N1 -36.3(3)
P2 W2 P1 N1 8.25(15)
P4 W2 P1 N1 107.83(16)
W1 W2 P1 N1 62.19(17)
C30 W2 P1 C1 16.3(4)
C29 W2 P1 C1 -66.8(4)
C31 W2 P1 C1 81.5(4)
P2 W2 P1 C1 126.1(3)
P4 W2 P1 C1 -134.4(3)
W1 W2 P1 C1 180.0(3)
C30 W2 P1 P4 150.7(2)
C29 W2 P1 P4 67.5(2)
C31 W2 P1 P4 -144.2(3)
P2 W2 P1 P4 -99.58(6)
W1 W2 P1 P4 -45.64(6)
C30 W2 P1 P2 -109.8(2)
C29 W2 P1 P2 167.1(2)
C31 W2 P1 P2 -44.6(3)
P4 W2 P1 P2 99.58(6)
W1 W2 P1 P2 53.94(6)
C30 W2 P2 N2 -177.1(3)
C29 W2 P2 N2 8.1(9)
C31 W2 P2 N2 -97.5(2)
P1 W2 P2 N2 109.44(17)
P4 W2 P2 N2 47.52(16)
W1 W2 P2 N2 -35.43(16)
C30 W2 P2 N1 65.4(2)
C29 W2 P2 N1 -109.4(9)
C31 W2 P2 N1 144.9(2)
P1 W2 P2 N1 -8.09(15)
P4 W2 P2 N1 -70.01(16)
W1 W2 P2 N1 -152.96(15)
C30 W2 P2 C7 -49.5(3)
C29 W2 P2 C7 135.7(9)
C31 W2 P2 C7 30.1(3)
P1 W2 P2 C7 -122.9(3)
P4 W2 P2 C7 175.2(3)
W1 W2 P2 C7 92.2(3)
C30 W2 P2 P1 73.5(2)
C29 W2 P2 P1 -101.3(9)
C31 W2 P2 P1 153.03(19)
P4 W2 P2 P1 -61.92(5)
W1 W2 P2 P1 -144.87(4)
N4 P1 P2 N2 -9.2(2)
N1 P1 P2 N2 93.1(3)
C1 P1 P2 N2 133.0(3)
W2 P1 P2 N2 -99.85(17)
P4 P1 P2 N2 -40.07(17)
N4 P1 P2 N1 -102.3(3)
C1 P1 P2 N1 39.9(4)
W2 P1 P2 N1 167.1(2)
P4 P1 P2 N1 -133.2(2)
N4 P1 P2 C7 -149.5(3)
N1 P1 P2 C7 -47.2(3)
C1 P1 P2 C7 -7.3(4)
W2 P1 P2 C7 119.8(3)
P4 P1 P2 C7 179.6(2)
N4 P1 P2 W2 90.66(16)
N1 P1 P2 W2 -167.1(2)
C1 P1 P2 W2 -127.2(3)
P4 P1 P2 W2 59.77(4)
C26 W1 P3 N3 -110.1(2)
C27 W1 P3 N3 40.6(15)
C25 W1 P3 N3 -25.2(2)
C28 W1 P3 N3 162.9(2)
W2 W1 P3 N3 63.81(17)
C26 W1 P3 N2 125.9(2)
C27 W1 P3 N2 -83.5(15)
C25 W1 P3 N2 -149.2(2)
C28 W1 P3 N2 38.9(2)
W2 W1 P3 N2 -60.20(16)
C26 W1 P3 C13 3.8(3)
C27 W1 P3 C13 154.4(15)
C25 W1 P3 C13 88.7(3)
C28 W1 P3 C13 -83.2(3)
W2 W1 P3 C13 177.7(2)
C30 W2 P4 N3 -152.1(3)
C29 W2 P4 N3 126.5(2)
C31 W2 P4 N3 30.9(3)
P1 W2 P4 N3 -109.03(17)
P2 W2 P4 N3 -46.14(17)
W1 W2 P4 N3 40.18(16)
C30 W2 P4 N4 -38.0(3)
C29 W2 P4 N4 -119.4(2)
C31 W2 P4 N4 145.0(3)
P1 W2 P4 N4 5.10(14)
P2 W2 P4 N4 67.99(15)
W1 W2 P4 N4 154.31(15)
C30 W2 P4 C19 67.2(4)
C29 W2 P4 C19 -14.3(3)
C31 W2 P4 C19 -109.8(4)
P1 W2 P4 C19 110.3(3)
P2 W2 P4 C19 173.1(3)
W1 W2 P4 C19 -100.5(3)
C30 W2 P4 P1 -43.1(3)
C29 W2 P4 P1 -124.52(18)
C31 W2 P4 P1 139.9(3)
P2 W2 P4 P1 62.89(5)
W1 W2 P4 P1 149.21(4)
N4 P1 P4 N3 -88.3(3)
N1 P1 P4 N3 12.1(2)
C1 P1 P4 N3 -130.9(3)
W2 P1 P4 N3 99.78(17)
P2 P1 P4 N3 41.48(18)
N1 P1 P4 N4 100.4(3)
C1 P1 P4 N4 -42.6(4)
W2 P1 P4 N4 -171.9(2)
P2 P1 P4 N4 129.8(2)
N4 P1 P4 C19 52.9(3)
N1 P1 P4 C19 153.3(3)
C1 P1 P4 C19 10.4(4)
W2 P1 P4 C19 -119.0(2)
P2 P1 P4 C19 -177.3(2)
N4 P1 P4 W2 171.9(2)
N1 P1 P4 W2 -87.72(17)
C1 P1 P4 W2 129.3(3)
P2 P1 P4 W2 -58.30(4)
N4 P1 N1 C4 -76.1(5)
C1 P1 N1 C4 38.8(5)
W2 P1 N1 C4 -179.4(4)
P4 P1 N1 C4 -118.3(4)
P2 P1 N1 C4 -168.3(6)
N4 P1 N1 P2 92.2(2)
C1 P1 N1 P2 -153.0(3)
W2 P1 N1 P2 -11.1(2)
P4 P1 N1 P2 49.9(2)
N2 P2 N1 C4 60.6(6)
C7 P2 N1 C4 -45.9(6)
W2 P2 N1 C4 177.5(5)
P1 P2 N1 C4 166.6(6)
N2 P2 N1 P1 -106.1(2)
C7 P2 N1 P1 147.5(2)
W2 P2 N1 P1 10.9(2)
N1 P2 N2 C10 -61.0(4)
C7 P2 N2 C10 48.9(4)
W2 P2 N2 C10 -167.1(3)
P1 P2 N2 C10 -103.8(4)
N1 P2 N2 P3 107.6(3)
C7 P2 N2 P3 -142.5(3)
W2 P2 N2 P3 1.5(3)
P1 P2 N2 P3 64.8(3)
N3 P3 N2 C10 90.6(4)
C13 P3 N2 C10 -11.8(5)
W1 P3 N2 C10 -141.9(4)
N3 P3 N2 P2 -77.4(3)
C13 P3 N2 P2 -179.8(2)
W1 P3 N2 P2 50.0(3)
N4 P4 N3 C16 67.6(5)
C19 P4 N3 C16 -38.1(5)
W2 P4 N3 C16 172.2(4)
P1 P4 N3 C16 109.6(4)
N4 P4 N3 P3 -110.0(3)
C19 P4 N3 P3 144.3(3)
W2 P4 N3 P3 -5.4(3)
P1 P4 N3 P3 -68.1(3)
N2 P3 N3 C16 -98.9(5)
C13 P3 N3 C16 7.3(5)
W1 P3 N3 C16 133.1(4)
N2 P3 N3 P4 78.7(3)
C13 P3 N3 P4 -175.1(3)
W1 P3 N3 P4 -49.3(3)
N1 P1 N4 C22 77.0(5)
C1 P1 N4 C22 -34.8(6)
W2 P1 N4 C22 178.9(5)
P4 P1 N4 C22 171.8(6)
P2 P1 N4 C22 118.8(5)
N1 P1 N4 P4 -94.8(2)
C1 P1 N4 P4 153.4(2)
W2 P1 N4 P4 7.1(2)
P2 P1 N4 P4 -53.0(2)
N3 P4 N4 C22 -63.3(5)
C19 P4 N4 C22 48.5(5)
W2 P4 N4 C22 -179.4(4)
P1 P4 N4 C22 -172.6(6)
N3 P4 N4 P1 109.3(2)
C19 P4 N4 P1 -138.9(2)
W2 P4 N4 P1 -6.77(19)
N4 P1 C1 C2 80.7(5)
N1 P1 C1 C2 -36.7(5)
W2 P1 C1 C2 -152.7(3)
P4 P1 C1 C2 107.6(4)
P2 P1 C1 C2 -61.4(6)
P1 C1 C2 C3 21.1(8)
P1 C1 C2 C5 -158.7(4)
C5 C2 C3 C4 -177.3(6)
C1 C2 C3 C4 2.9(10)
C5 C2 C3 C6 1.3(10)
C1 C2 C3 C6 -178.5(6)
P1 N1 C4 C3 -20.5(7)
P2 N1 C4 C3 175.3(4)
C2 C3 C4 N1 -5.1(9)
C6 C3 C4 N1 176.1(5)
N2 P2 C7 C8 -47.1(4)
N1 P2 C7 C8 69.6(4)
W2 P2 C7 C8 -179.3(3)
P1 P2 C7 C8 98.0(4)
P2 C7 C8 C9 27.8(8)
P2 C7 C8 C11 -149.8(5)
C11 C8 C9 C10 179.6(6)
C7 C8 C9 C10 2.2(10)
C11 C8 C9 C12 0.4(10)
C7 C8 C9 C12 -177.0(5)
P2 N2 C10 C9 -27.0(6)
P3 N2 C10 C9 165.7(4)
C8 C9 C10 N2 -4.7(9)
C12 C9 C10 N2 174.6(5)
N3 P3 C13 C14 -43.0(4)
N2 P3 C13 C14 66.8(4)
W1 P3 C13 C14 -165.4(3)
P3 C13 C14 C15 42.5(7)
P3 C13 C14 C17 -139.9(5)
C17 C14 C15 C18 0.9(10)
C13 C14 C15 C18 178.4(6)
C17 C14 C15 C16 -175.1(6)
C13 C14 C15 C16 2.4(9)
P4 N3 C16 C15 -146.3(4)
P3 N3 C16 C15 31.1(8)
C14 C15 C16 N3 -40.6(9)
C18 C15 C16 N3 143.0(6)
N3 P4 C19 C20 78.9(5)
N4 P4 C19 C20 -35.1(5)
W2 P4 C19 C20 -138.9(3)
P1 P4 C19 C20 -65.5(5)
P4 C19 C20 C21 16.0(8)
P4 C19 C20 C23 -166.6(4)
C19 C20 C21 C24 -175.3(6)
C23 C20 C21 C24 7.6(9)
C19 C20 C21 C22 4.0(10)
C23 C20 C21 C22 -173.1(6)
P1 N4 C22 C21 154.2(4)
P4 N4 C22 C21 -35.7(7)
C20 C21 C22 N4 3.5(9)
C24 C21 C22 N4 -177.1(5)
C26 W1 C25 O1 -9(5)
C27 W1 C25 O1 86(5)
C28 W1 C25 O1 -11(6)
P3 W1 C25 O1 -101(5)
W2 W1 C25 O1 -175(5)
C27 W1 C26 O2 176(100)
C25 W1 C26 O2 -97(28)
C28 W1 C26 O2 83(28)
P3 W1 C26 O2 -7(28)
W2 W1 C26 O2 -30(28)
C26 W1 C27 O3 131(10)
C25 W1 C27 O3 47(10)
C28 W1 C27 O3 -141(10)
P3 W1 C27 O3 -19(11)
W2 W1 C27 O3 -42(10)
C26 W1 C28 O4 -4(14)
C27 W1 C28 O4 -99(14)
C25 W1 C28 O4 -2(15)
P3 W1 C28 O4 88(14)
W2 W1 C28 O4 162(14)
C30 W2 C29 O5 175(100)
C31 W2 C29 O5 95(18)
P1 W2 C29 O5 -105(18)
P2 W2 C29 O5 -10(19)
P4 W2 C29 O5 -49(18)
W1 W2 C29 O5 34(18)
C29 W2 C30 O6 102(12)
C31 W2 C30 O6 -160(12)
P1 W2 C30 O6 -16(12)
P2 W2 C30 O6 -77(12)
P4 W2 C30 O6 22(12)
W1 W2 C30 O6 -178(100)
C30 W2 C31 O7 26.9(16)
C29 W2 C31 O7 113.5(16)
P1 W2 C31 O7 -38.4(17)
P2 W2 C31 O7 -77.8(16)
P4 W2 C31 O7 -155.3(14)
W1 W2 C31 O7 -165.7(17)
C57 W3 W4 C62 -176.4(7)
C58 W3 W4 C62 -20.0(4)
C59 W3 W4 C62 71.3(4)
C56 W3 W4 C62 -112.7(4)
P8 W3 W4 C62 155.8(4)
C57 W3 W4 C61 -95.4(6)
C58 W3 W4 C61 61.0(2)
C59 W3 W4 C61 152.3(2)
C56 W3 W4 C61 -31.7(2)
P8 W3 W4 C61 -123.15(16)
C57 W3 W4 C60 164.0(6)
C58 W3 W4 C60 -39.6(3)
C59 W3 W4 C60 51.7(3)
C56 W3 W4 C60 -132.3(3)
P8 W3 W4 C60 136.2(2)
C57 W3 W4 P6 30.9(6)
C58 W3 W4 P6 -172.6(2)
C59 W3 W4 P6 -81.40(16)
C56 W3 W4 P6 94.61(16)
P8 W3 W4 P6 3.17(6)
C57 W3 W4 P7 73.4(6)
C58 W3 W4 P7 -130.22(19)
C59 W3 W4 P7 -38.99(15)
C56 W3 W4 P7 137.03(16)
P8 W3 W4 P7 45.59(5)
C57 W3 W4 P5 -13.7(6)
C58 W3 W4 P5 142.73(19)
C59 W3 W4 P5 -126.03(15)
C56 W3 W4 P5 49.98(16)
P8 W3 W4 P5 -41.46(5)
C62 W4 P5 N5 -162.5(3)
C61 W4 P5 N5 124.4(3)
C60 W4 P5 N5 29.6(4)
P6 W4 P5 N5 -113.38(18)
P7 W4 P5 N5 -50.96(17)
W3 W4 P5 N5 33.20(17)
C62 W4 P5 N6 -44.6(3)
C61 W4 P5 N6 -117.7(3)
C60 W4 P5 N6 147.5(4)
P6 W4 P5 N6 4.48(16)
P7 W4 P5 N6 66.91(16)
W3 W4 P5 N6 151.07(16)
C62 W4 P5 C35 67.5(4)
C61 W4 P5 C35 -5.7(3)
C60 W4 P5 C35 -100.5(4)
P6 W4 P5 C35 116.5(3)
P7 W4 P5 C35 179.0(3)
W3 W4 P5 C35 -96.9(3)
C62 W4 P5 P6 -49.1(3)
C61 W4 P5 P6 -122.2(2)
C60 W4 P5 P6 143.0(3)
P7 W4 P5 P6 62.43(6)
W3 W4 P5 P6 146.58(5)
C62 W4 P6 N6 141.8(3)
C61 W4 P6 N6 62.0(3)
C60 W4 P6 N6 -153.0(3)
P7 W4 P6 N6 -104.38(17)
P5 W4 P6 N6 -4.63(16)
W3 W4 P6 N6 -56.04(18)
C62 W4 P6 N7 -104.7(3)
C61 W4 P6 N7 175.5(3)
C60 W4 P6 N7 -39.4(3)
P7 W4 P6 N7 9.21(16)
P5 W4 P6 N7 108.96(17)
W3 W4 P6 N7 57.55(17)
C62 W4 P6 C41 22.1(4)
C61 W4 P6 C41 -57.7(4)
C60 W4 P6 C41 87.4(4)
P7 W4 P6 C41 136.0(3)
P5 W4 P6 C41 -124.3(3)
W3 W4 P6 C41 -175.7(3)
C62 W4 P6 P7 -113.9(3)
C61 W4 P6 P7 166.3(2)
C60 W4 P6 P7 -48.6(3)
P5 W4 P6 P7 99.75(6)
W3 W4 P6 P7 48.34(6)
C62 W4 P6 P5 146.4(3)
C61 W4 P6 P5 66.6(2)
C60 W4 P6 P5 -148.3(3)
P7 W4 P6 P5 -99.75(6)
W3 W4 P6 P5 -51.41(6)
N5 P5 P6 N6 -89.1(3)
C35 P5 P6 N6 54.5(3)
W4 P5 P6 N6 172.9(3)
N5 P5 P6 N7 10.3(3)
N6 P5 P6 N7 99.4(3)
C35 P5 P6 N7 153.9(3)
W4 P5 P6 N7 -87.73(17)
N5 P5 P6 C41 -135.5(3)
N6 P5 P6 C41 -46.4(4)
C35 P5 P6 C41 8.1(4)
W4 P5 P6 C41 126.5(3)
N5 P5 P6 W4 98.03(18)
N6 P5 P6 W4 -172.9(3)
C35 P5 P6 W4 -118.3(2)
N5 P5 P6 P7 39.14(18)
N6 P5 P6 P7 128.2(2)
C35 P5 P6 P7 -177.2(2)
W4 P5 P6 P7 -58.89(4)
C62 W4 P7 N7 63.4(3)
C61 W4 P7 N7 -92.9(10)
C60 W4 P7 N7 142.2(2)
P6 W4 P7 N7 -9.07(16)
P5 W4 P7 N7 -71.29(16)
W3 W4 P7 N7 -157.21(16)
C62 W4 P7 N8 177.0(3)
C61 W4 P7 N8 20.7(10)
C60 W4 P7 N8 -104.2(2)
P6 W4 P7 N8 104.55(17)
P5 W4 P7 N8 42.33(16)
W3 W4 P7 N8 -43.59(16)
C62 W4 P7 C47 -44.2(4)
C61 W4 P7 C47 159.5(10)
C60 W4 P7 C47 34.6(3)
P6 W4 P7 C47 -116.6(3)
P5 W4 P7 C47 -178.9(3)
W3 W4 P7 C47 95.2(3)
C62 W4 P7 P6 72.5(2)
C61 W4 P7 P6 -83.9(10)
C60 W4 P7 P6 151.27(19)
P5 W4 P7 P6 -62.22(5)
W3 W4 P7 P6 -148.14(4)
N6 P6 P7 N7 -103.1(3)
C41 P6 P7 N7 38.8(4)
W4 P6 P7 N7 165.6(3)
P5 P6 P7 N7 -134.9(3)
N6 P6 P7 N8 -9.1(2)
N7 P6 P7 N8 94.0(3)
C41 P6 P7 N8 132.8(4)
W4 P6 P7 N8 -100.43(17)
P5 P6 P7 N8 -40.91(17)
N6 P6 P7 C47 -148.9(3)
N7 P6 P7 C47 -45.8(4)
C41 P6 P7 C47 -7.1(4)
W4 P6 P7 C47 119.8(3)
P5 P6 P7 C47 179.3(3)
N6 P6 P7 W4 91.32(17)
N7 P6 P7 W4 -165.6(3)
C41 P6 P7 W4 -126.8(3)
P5 P6 P7 W4 59.53(4)
C57 W3 P8 N8 127.7(3)
C58 W3 P8 N8 0(2)
C59 W3 P8 N8 40.1(2)
C56 W3 P8 N8 -146.4(3)
W4 W3 P8 N8 -60.70(17)
C57 W3 P8 N5 -108.2(3)
C58 W3 P8 N5 124(2)
C59 W3 P8 N5 164.2(2)
C56 W3 P8 N5 -22.3(2)
W4 W3 P8 N5 63.43(16)
C57 W3 P8 C50 13.0(3)
C58 W3 P8 C50 -114(2)
C59 W3 P8 C50 -74.6(3)
C56 W3 P8 C50 98.9(3)
W4 W3 P8 C50 -175.4(2)
N6 P5 N5 C32 65.6(5)
C35 P5 N5 C32 -43.9(5)
W4 P5 N5 C32 171.9(4)
P6 P5 N5 C32 108.7(4)
N6 P5 N5 P8 -103.9(3)
C35 P5 N5 P8 146.7(3)
W4 P5 N5 P8 2.5(3)
P6 P5 N5 P8 -60.7(3)
N8 P8 N5 C32 -94.6(5)
C50 P8 N5 C32 8.3(5)
W3 P8 N5 C32 136.6(4)
N8 P8 N5 P5 74.4(3)
C50 P8 N5 P5 177.2(3)
W3 P8 N5 P5 -54.5(3)
N7 P6 N6 C38 79.5(5)
C41 P6 N6 C38 -36.1(5)
W4 P6 N6 C38 -177.6(4)
P7 P6 N6 C38 121.4(4)
P5 P6 N6 C38 176.1(6)
N7 P6 N6 P5 -96.6(3)
C41 P6 N6 P5 147.9(3)
W4 P6 N6 P5 6.3(2)
P7 P6 N6 P5 -54.7(2)
N5 P5 N6 C38 -64.1(6)
C35 P5 N6 C38 44.0(6)
W4 P5 N6 C38 178.5(5)
P6 P5 N6 C38 -175.6(7)
N5 P5 N6 P6 111.5(2)
C35 P5 N6 P6 -140.4(2)
W4 P5 N6 P6 -5.9(2)
N6 P6 N7 C44 -81.5(5)
C41 P6 N7 C44 30.6(6)
W4 P6 N7 C44 174.6(5)
P7 P6 N7 C44 -172.9(7)
P5 P6 N7 C44 -124.3(5)
N6 P6 N7 P7 91.4(3)
C41 P6 N7 P7 -156.5(2)
W4 P6 N7 P7 -12.5(2)
P5 P6 N7 P7 48.6(2)
N8 P7 N7 C44 71.3(5)
C47 P7 N7 C44 -40.2(5)
W4 P7 N7 C44 -174.5(4)
P6 P7 N7 C44 173.5(6)
N8 P7 N7 P6 -102.2(3)
C47 P7 N7 P6 146.3(3)
W4 P7 N7 P6 12.0(2)
N7 P7 N8 C53 -45.0(5)
C47 P7 N8 C53 62.0(5)
W4 P7 N8 C53 -148.6(4)
P6 P7 N8 C53 -87.2(5)
N7 P7 N8 P8 114.8(3)
C47 P7 N8 P8 -138.2(3)
W4 P7 N8 P8 11.3(3)
P6 P7 N8 P8 72.7(3)
N5 P8 N8 C53 74.1(5)
C50 P8 N8 C53 -32.5(5)
W3 P8 N8 C53 -157.4(5)
N5 P8 N8 P7 -85.1(3)
C50 P8 N8 P7 168.3(3)
W3 P8 N8 P7 43.3(3)
P5 N5 C32 C33 28.0(7)
P8 N5 C32 C33 -164.2(4)
N5 C32 C33 C34 -3.5(9)
N5 C32 C33 C36 179.8(5)
C32 C33 C34 C37 -174.4(6)
C36 C33 C34 C37 1.8(10)
C32 C33 C34 C35 5.3(9)
C36 C33 C34 C35 -178.5(5)
C33 C34 C35 P5 -27.3(7)
C37 C34 C35 P5 152.4(4)
N5 P5 C35 C34 41.3(5)
N6 P5 C35 C34 -76.0(5)
W4 P5 C35 C34 175.4(3)
P6 P5 C35 C34 -107.6(4)
P6 N6 C38 C39 17.6(7)
P5 N6 C38 C39 -167.7(4)
N6 C38 C39 C40 4.4(9)
N6 C38 C39 C42 -176.8(5)
C38 C39 C40 C41 1.5(10)
C42 C39 C40 C41 -177.2(6)
C38 C39 C40 C43 177.9(6)
C42 C39 C40 C43 -0.7(9)
C39 C40 C41 P6 -25.0(8)
C43 C40 C41 P6 158.3(4)
N6 P6 C41 C40 36.9(5)
N7 P6 C41 C40 -81.0(5)
W4 P6 C41 C40 155.6(3)
P7 P6 C41 C40 -105.9(5)
P5 P6 C41 C40 65.3(6)
P6 N7 C44 C45 -167.9(4)
P7 N7 C44 C45 20.7(8)
N7 C44 C45 C46 5.7(9)
N7 C44 C45 C48 -174.9(5)
C48 C45 C46 C49 -5.0(10)
C44 C45 C46 C49 174.3(6)
C48 C45 C46 C47 179.3(6)
C44 C45 C46 C47 -1.3(10)
C45 C46 C47 P7 -24.9(8)
C49 C46 C47 P7 159.1(5)
N7 P7 C47 C46 38.9(5)
N8 P7 C47 C46 -75.5(5)
W4 P7 C47 C46 144.5(3)
P6 P7 C47 C46 66.3(5)
N8 P8 C50 C51 45.7(4)
N5 P8 C50 C51 -63.3(5)
W3 P8 C50 C51 169.6(3)
P8 C50 C51 C52 -35.1(7)
P8 C50 C51 C54 145.2(5)
C54 C51 C52 C53 -179.4(6)
C50 C51 C52 C53 1.0(10)
C54 C51 C52 C55 1.2(10)
C50 C51 C52 C55 -178.5(5)
P7 N8 C53 C52 164.7(5)
P8 N8 C53 C52 6.9(9)
C51 C52 C53 N8 15.2(10)
C55 C52 C53 N8 -165.3(6)
C57 W3 C56 O8 20(11)
C58 W3 C56 O8 113(11)
C59 W3 C56 O8 2(12)
P8 W3 C56 O8 -69(11)
W4 W3 C56 O8 -143(11)
C58 W3 C57 O9 -160(18)
C59 W3 C57 O9 111(18)
C56 W3 C57 O9 -67(18)
P8 W3 C57 O9 24(18)
W4 W3 C57 O9 -3(18)
C57 W3 C58 O10 -100(12)
C59 W3 C58 O10 -12(11)
C56 W3 C58 O10 174(11)
P8 W3 C58 O10 28(13)
W4 W3 C58 O10 88(12)
C57 W3 C59 O11 -1(5)
C58 W3 C59 O11 -94(5)
C56 W3 C59 O11 18(6)
P8 W3 C59 O11 89(5)
W4 W3 C59 O11 162(5)
C62 W4 C60 O12 26.6(17)
C61 W4 C60 O12 108.4(18)
P6 W4 C60 O12 -39.6(19)
P7 W4 C60 O12 -82.0(18)
P5 W4 C60 O12 -162.3(15)
W3 W4 C60 O12 -166.4(18)
C62 W4 C61 O13 -143(20)
C60 W4 C61 O13 138(20)
P6 W4 C61 O13 -63(20)
P7 W4 C61 O13 15(21)
P5 W4 C61 O13 -7(20)
W3 W4 C61 O13 78(20)
C61 W4 C62 O14 68(22)
C60 W4 C62 O14 168(22)
P6 W4 C62 O14 -48(22)
P7 W4 C62 O14 -107(22)
P5 W4 C62 O14 -5(22)
W3 W4 C62 O14 151(22)
